data_1502099
loop_
_publ_author_name
'Kadarkaraisamy, Mariappan'
'Thammavongkeo, Soudsakhone'
'Basa, Prem N.'
'Caple, Gerald'
'Sykes, Andrew G.'

_publ_section_title
;
 Substitution of thiophene oligomers with macrocyclic end caps and the
 colorimetric detection of Hg(II).
;
_journal_issue 9
_journal_name_full 'Organic letters'
_journal_page_first 2364
_journal_page_last 2367
_journal_paper_doi 10.1021/ol200442k
_journal_volume 13
_journal_year 2011
_chemical_formula_moiety 'C34 H30 O6 S3'
_chemical_formula_sum 'C34 H30 O6 S3'
_chemical_formula_weight 630.76
_chemical_name_common CE-terthiophene
_chemical_name_systematic
;
 ?
;
_space_group_IT_number 33
_symmetry_cell_setting orthorhombic
_symmetry_space_group_name_Hall 'P 2c -2n'
_symmetry_space_group_name_H-M 'P n a 21'
_atom_sites_solution_hydrogens geom
_atom_sites_solution_primary direct
_atom_sites_solution_secondary difmap
_audit_creation_method SHELXL-97
_cell_angle_alpha 90.00
_cell_angle_beta 90.00
_cell_angle_gamma 90.00
_cell_formula_units_Z 4
_cell_length_a 20.8115(18)
_cell_length_b 17.7466(15)
_cell_length_c 8.0099(7)
_cell_measurement_reflns_used 9932
_cell_measurement_temperature 100(2)
_cell_measurement_theta_max 25.23
_cell_measurement_theta_min 2.27
_cell_volume 2958.3(4)
_diffrn_ambient_temperature 100(2)
_diffrn_measured_fraction_theta_full 1.000
_diffrn_measured_fraction_theta_max 1.000
_diffrn_measurement_device_type 'CCD area detector'
_diffrn_measurement_method 'phi and omega scans'
_diffrn_radiation_monochromator graphite
_diffrn_radiation_source 'fine-focus sealed tube'
_diffrn_radiation_type MoK\a
_diffrn_radiation_wavelength 0.71073
_diffrn_reflns_av_R_equivalents 0.0555
_diffrn_reflns_av_sigmaI/netI 0.0413
_diffrn_reflns_limit_h_max 24
_diffrn_reflns_limit_h_min -24
_diffrn_reflns_limit_k_max 21
_diffrn_reflns_limit_k_min -21
_diffrn_reflns_limit_l_max 9
_diffrn_reflns_limit_l_min -9
_diffrn_reflns_number 28177
_diffrn_reflns_theta_full 24.99
_diffrn_reflns_theta_max 24.99
_diffrn_reflns_theta_min 1.96
_diffrn_standards_decay_% 0
_diffrn_standards_interval_count 0
_diffrn_standards_interval_time 0
_diffrn_standards_number 0
_exptl_absorpt_coefficient_mu 0.298
_exptl_absorpt_correction_T_max 0.9266
_exptl_absorpt_correction_T_min 0.8347
_exptl_absorpt_correction_type multi-scan
_exptl_absorpt_process_details SADABS
_exptl_crystal_colour yellow
_exptl_crystal_density_diffrn 1.416
_exptl_crystal_density_method 'not measured'
_exptl_crystal_description block
_exptl_crystal_F_000 1320
_exptl_crystal_size_max 0.63
_exptl_crystal_size_mid 0.27
_exptl_crystal_size_min 0.26
_refine_diff_density_max 0.443
_refine_diff_density_min -0.348
_refine_diff_density_rms 0.058
_refine_ls_abs_structure_details 'Flack H D (1983), Acta Cryst. A39, 876-881'
_refine_ls_abs_structure_Flack -0.03(8)
_refine_ls_extinction_method none
_refine_ls_goodness_of_fit_ref 1.051
_refine_ls_hydrogen_treatment constr
_refine_ls_matrix_type full
_refine_ls_number_parameters 385
_refine_ls_number_reflns 5212
_refine_ls_number_restraints 7
_refine_ls_restrained_S_all 1.092
_refine_ls_R_factor_all 0.0591
_refine_ls_R_factor_gt 0.0447
_refine_ls_shift/su_max 0.001
_refine_ls_shift/su_mean 0.000
_refine_ls_structure_factor_coef Fsqd
_refine_ls_weighting_details 'calc w=1/[\s^2^(Fo^2^)+(0.0568P)^2^+1.4796P] where P=(Fo^2^+2Fc^2^)/3'
_refine_ls_weighting_scheme calc
_refine_ls_wR_factor_gt 0.1028
_refine_ls_wR_factor_ref 0.1114
_reflns_number_gt 4404
_reflns_number_total 5212
_reflns_threshold_expression >2sigma(I)
_cod_data_source_file ol200442k_si_001.cif
_cod_data_source_block 08125
_cod_depositor_comments
;
The following automatic conversions were performed:

'_symmetry_cell_setting' value 'Orthorhombic' changed to
'orthorhombic' according to
/home/saulius/struct/CIF-dictionaries/cif_core.dic dictionary named
'cif_core.dic' version 2.4.1 from 2010-06-29.

Automatic conversion script
Id: cif_fix_values 1715 2011-07-08 13:25:40Z adriana 
;
_cod_database_code 1502099

loop_
_symmetry_equiv_pos_as_xyz
'x, y, z'
'-x, -y, z+1/2'
'-x+1/2, y+1/2, z+1/2'
'x+1/2, -y+1/2, z'

loop_
_atom_site_label
_atom_site_type_symbol
_atom_site_fract_x
_atom_site_fract_y
_atom_site_fract_z
_atom_site_U_iso_or_equiv
_atom_site_adp_type
_atom_site_occupancy
_atom_site_symmetry_multiplicity
_atom_site_calc_flag
_atom_site_refinement_flags
_atom_site_disorder_assembly
_atom_site_disorder_group
C1 C 0.78847(17) 0.10426(19) 0.5177(5) 0.0255(8) Uani 1 1 d . . .
C2 C 0.76977(19) 0.0495(2) 0.6327(5) 0.0339(9) Uani 1 1 d . . .
H2 H 0.7953 0.0397 0.7286 0.041 Uiso 1 1 calc R . .
C3 C 0.7136(2) 0.0096(2) 0.6056(5) 0.0388(10) Uani 1 1 d . . .
H3 H 0.7004 -0.0272 0.6848 0.047 Uiso 1 1 calc R . .
C4 C 0.67683(19) 0.0220(2) 0.4669(5) 0.0364(10) Uani 1 1 d . . .
H4 H 0.6389 -0.0066 0.4491 0.044 Uiso 1 1 calc R . .
C5 C 0.69513(16) 0.0769(2) 0.3516(5) 0.0288(8) Uani 1 1 d . . .
C6 C 0.65744(18) 0.0840(2) 0.1944(5) 0.0329(9) Uani 1 1 d . . .
C7 C 0.68023(16) 0.1371(2) 0.0662(5) 0.0255(8) Uani 1 1 d . . .
C8 C 0.64721(17) 0.1414(2) -0.0862(5) 0.0330(9) Uani 1 1 d . . .
H8 H 0.6097 0.1120 -0.1041 0.040 Uiso 1 1 calc R . .
C9 C 0.66941(18) 0.1882(2) -0.2088(5) 0.0321(9) Uani 1 1 d . . .
H9 H 0.6463 0.1920 -0.3108 0.038 Uiso 1 1 calc R . .
C10 C 0.72493(17) 0.2304(2) -0.1875(5) 0.0281(8) Uani 1 1 d . . .
H10 H 0.7398 0.2624 -0.2743 0.034 Uiso 1 1 calc R . .
C11 C 0.75845(16) 0.2254(2) -0.0383(5) 0.0245(8) Uani 1 1 d . . .
C12 C 0.73602(16) 0.1800(2) 0.0926(4) 0.0229(8) Uani 1 1 d . . .
C13 C 0.76985(18) 0.1825(2) 0.2598(4) 0.0230(8) Uani 1 1 d . . .
H13 H 0.8169 0.1768 0.2379 0.028 Uiso 1 1 calc R . .
C14 C 0.75034(16) 0.12001(19) 0.3772(5) 0.0249(8) Uani 1 1 d . . .
C15 C 0.88700(19) 0.1291(2) 0.6652(5) 0.0319(9) Uani 1 1 d . . .
H15A H 0.8908 0.0739 0.6815 0.038 Uiso 1 1 calc R . .
H15B H 0.8699 0.1515 0.7693 0.038 Uiso 1 1 calc R . .
C16 C 0.9510(2) 0.1618(2) 0.6261(6) 0.0399(10) Uani 1 1 d . . .
H16A H 0.9817 0.1488 0.7160 0.048 Uiso 1 1 calc R . .
H16B H 0.9673 0.1400 0.5205 0.048 Uiso 1 1 calc R . .
C17 C 1.0090(2) 0.2735(3) 0.5964(6) 0.0578(14) Uani 1 1 d . . .
H17A H 1.0356 0.2435 0.5186 0.069 Uiso 1 1 calc R . .
H17B H 1.0304 0.2738 0.7068 0.069 Uiso 1 1 calc R . .
C18 C 1.0025(2) 0.3522(3) 0.5329(6) 0.0525(13) Uani 1 1 d . . .
H18A H 0.9693 0.3796 0.5973 0.063 Uiso 1 1 calc R . .
H18B H 1.0438 0.3794 0.5446 0.063 Uiso 1 1 calc R . .
C19 C 0.9702(2) 0.4201(3) 0.2970(6) 0.0475(12) Uani 1 1 d . . .
H19A H 1.0054 0.4561 0.3201 0.057 Uiso 1 1 calc R . .
H19B H 0.9300 0.4400 0.3465 0.057 Uiso 1 1 calc R . .
C20 C 0.96245(18) 0.4093(2) 0.1163(6) 0.0409(10) Uani 1 1 d . . .
H20A H 0.9642 0.4587 0.0589 0.049 Uiso 1 1 calc R . .
H20B H 0.9979 0.3776 0.0731 0.049 Uiso 1 1 calc R . .
C21 C 0.90189(17) 0.3417(2) -0.0762(6) 0.0337(9) Uani 1 1 d . . .
H21A H 0.9316 0.2982 -0.0789 0.040 Uiso 1 1 calc R . .
H21B H 0.9172 0.3792 -0.1588 0.040 Uiso 1 1 calc R . .
C22 C 0.83602(18) 0.3164(2) -0.1224(5) 0.0310(9) Uani 1 1 d . . .
H22A H 0.8061 0.3598 -0.1201 0.037 Uiso 1 1 calc R . .
H22B H 0.8363 0.2953 -0.2368 0.037 Uiso 1 1 calc R . .
C23 C 0.76010(16) 0.2586(2) 0.3410(4) 0.0235(8) Uani 1 1 d . . .
C24 C 0.80466(17) 0.30807(19) 0.4008(4) 0.0259(8) Uani 1 1 d . . .
H24 H 0.8496 0.2991 0.3967 0.031 Uiso 1 1 calc R . .
C25 C 0.77734(17) 0.3738(2) 0.4691(4) 0.0265(8) Uani 1 1 d . . .
H25 H 0.8021 0.4138 0.5149 0.032 Uiso 1 1 calc R . .
C26 C 0.71172(17) 0.3744(2) 0.4631(5) 0.0269(8) Uani 1 1 d . . .
C27 C 0.66863(17) 0.4330(2) 0.5250(5) 0.0277(8) Uani 1 1 d . . .
C28 C 0.67892(19) 0.4803(2) 0.6546(6) 0.0381(10) Uani 1 1 d . . .
H28 H 0.7159 0.4781 0.7239 0.046 Uiso 1 1 calc R . .
C29 C 0.6294(2) 0.5331(2) 0.6761(6) 0.0382(10) Uani 1 1 d . A .
H29 H 0.6299 0.5699 0.7622 0.046 Uiso 1 1 calc R . .
C30 C 0.58111(18) 0.5272(2) 0.5649(5) 0.0313(9) Uani 1 1 d . . .
O1 O 0.61072(14) 0.04333(17) 0.1682(4) 0.0506(9) Uani 1 1 d . . .
O2 O 0.84451(12) 0.14464(13) 0.5293(3) 0.0284(6) Uani 1 1 d . . .
O3 O 0.94708(12) 0.24071(16) 0.6106(3) 0.0373(7) Uani 1 1 d . . .
O4 O 0.98492(15) 0.34785(17) 0.3650(4) 0.0501(8) Uani 1 1 d . . .
O5 O 0.90252(12) 0.37384(15) 0.0828(3) 0.0338(6) Uani 1 1 d . . .
O6 O 0.81529(12) 0.26077(14) -0.0079(3) 0.0275(6) Uani 1 1 d . . .
S1 S 0.68297(4) 0.29335(5) 0.36987(12) 0.0245(2) Uani 1 1 d . . .
S2 S 0.59607(4) 0.45292(5) 0.42901(12) 0.0285(2) Uani 1 1 d . A .
S3 S 0.52476(14) 0.66118(12) 0.6370(4) 0.0363(9) Uiso 0.580(10) 1 d PD A 1
C31 C 0.5213(5) 0.5695(6) 0.5432(15) 0.031(3) Uiso 0.580(10) 1 d PD A 1
C32 C 0.4653(7) 0.5637(10) 0.483(2) 0.042(5) Uiso 0.42(3) 1 d PD A 1
H32 H 0.4511 0.5190 0.4297 0.051 Uiso 0.42(3) 1 calc PR A 1
C33 C 0.4235(4) 0.6300(7) 0.5003(12) 0.036(2) Uiso 0.580(10) 1 d P A 1
H33 H 0.3807 0.6342 0.4600 0.044 Uiso 0.580(10) 1 calc PR A 1
C34 C 0.4560(4) 0.6832(4) 0.5824(10) 0.032(2) Uiso 0.580(10) 1 d PD A 1
H34 H 0.4381 0.7313 0.6057 0.039 Uiso 0.580(10) 1 calc PR A 1
S3' S 0.45877(19) 0.5467(2) 0.4644(5) 0.0426(14) Uiso 0.420(10) 1 d PD A 2
C31' C 0.5268(6) 0.5793(7) 0.5649(18) 0.025(4) Uiso 0.420(10) 1 d PD A 2
C33' C 0.4369(6) 0.6702(8) 0.5420(17) 0.039(3) Uiso 0.420(10) 1 d P A 2
H33' H 0.4127 0.7149 0.5604 0.047 Uiso 0.420(10) 1 calc PR A 2
C32' C 0.5076(5) 0.6557(4) 0.5950(12) 0.021(2) Uiso 0.58(3) 1 d PD A 2
H32' H 0.5349 0.6930 0.6419 0.026 Uiso 0.58(3) 1 calc PR A 2
C34' C 0.4175(6) 0.6098(7) 0.4680(16) 0.035(4) Uiso 0.420(10) 1 d PD A 2
H34' H 0.3764 0.6078 0.4169 0.041 Uiso 0.420(10) 1 calc PR A 2

loop_
_atom_site_aniso_label
_atom_site_aniso_U_11
_atom_site_aniso_U_22
_atom_site_aniso_U_33
_atom_site_aniso_U_23
_atom_site_aniso_U_13
_atom_site_aniso_U_12
C1 0.031(2) 0.0190(18) 0.026(2) 0.0008(16) 0.0033(16) 0.0043(16)
C2 0.041(2) 0.033(2) 0.027(2) 0.0080(18) -0.0009(19) 0.0061(18)
C3 0.049(3) 0.025(2) 0.042(3) 0.0100(19) 0.012(2) -0.0003(19)
C4 0.034(2) 0.029(2) 0.046(3) 0.0067(19) 0.0071(19) 0.0027(17)
C5 0.0279(19) 0.0238(18) 0.035(2) 0.0031(17) 0.0103(18) 0.0068(15)
C6 0.024(2) 0.035(2) 0.040(2) -0.0012(19) 0.0006(17) 0.0014(18)
C7 0.0201(18) 0.0255(19) 0.031(2) -0.0039(16) 0.0020(16) 0.0036(15)
C8 0.0217(18) 0.041(2) 0.036(2) -0.007(2) -0.0031(17) 0.0020(17)
C9 0.027(2) 0.046(2) 0.024(2) -0.0038(18) -0.0062(17) 0.0034(18)
C10 0.030(2) 0.034(2) 0.0208(19) 0.0038(16) 0.0012(16) 0.0056(16)
C11 0.0219(18) 0.0252(19) 0.026(2) -0.0016(16) 0.0011(15) 0.0026(15)
C12 0.0231(18) 0.0245(18) 0.0210(19) -0.0042(15) -0.0008(15) 0.0087(15)
C13 0.0231(19) 0.0225(18) 0.0233(19) 0.0032(15) 0.0011(15) 0.0025(15)
C14 0.0277(18) 0.0231(18) 0.0239(18) 0.0013(16) 0.0073(16) 0.0057(15)
C15 0.039(2) 0.034(2) 0.023(2) 0.0037(17) -0.0035(17) 0.0082(18)
C16 0.040(2) 0.043(2) 0.036(2) 0.005(2) -0.008(2) 0.010(2)
C17 0.037(2) 0.085(4) 0.052(3) 0.015(3) -0.009(2) -0.015(2)
C18 0.044(3) 0.079(4) 0.035(3) 0.001(3) -0.008(2) -0.025(2)
C19 0.043(3) 0.046(3) 0.053(3) -0.003(2) -0.009(2) -0.011(2)
C20 0.032(2) 0.036(2) 0.054(3) 0.002(2) -0.006(2) -0.0098(18)
C21 0.033(2) 0.035(2) 0.033(2) 0.0042(19) 0.0047(18) 0.0007(17)
C22 0.039(2) 0.0293(19) 0.0243(19) 0.0072(17) -0.0005(18) 0.0016(16)
C23 0.0262(18) 0.0266(19) 0.018(2) 0.0049(15) -0.0020(15) 0.0024(15)
C24 0.0245(18) 0.031(2) 0.022(2) 0.0068(16) -0.0011(15) -0.0018(15)
C25 0.031(2) 0.0258(19) 0.023(2) 0.0045(15) -0.0024(16) -0.0089(16)
C26 0.0285(19) 0.0272(19) 0.025(2) 0.0048(16) -0.0003(16) 0.0006(15)
C27 0.033(2) 0.0232(19) 0.027(2) -0.0001(16) 0.0018(16) -0.0051(16)
C28 0.032(2) 0.038(2) 0.044(2) -0.011(2) -0.0022(19) -0.0028(19)
C29 0.034(2) 0.028(2) 0.053(3) -0.008(2) -0.0036(19) -0.0043(18)
C30 0.035(2) 0.026(2) 0.033(2) 0.0001(17) 0.0104(18) 0.0006(17)
O1 0.0347(17) 0.056(2) 0.060(2) 0.0158(17) -0.0092(15) -0.0181(15)
O2 0.0348(15) 0.0277(14) 0.0228(13) 0.0064(11) -0.0058(11) 0.0040(11)
O3 0.0275(14) 0.0497(17) 0.0348(16) -0.0032(14) -0.0035(12) -0.0017(13)
O4 0.0544(19) 0.055(2) 0.0415(17) 0.0038(16) -0.0109(16) -0.0095(15)
O5 0.0304(14) 0.0356(15) 0.0354(15) 0.0019(12) -0.0014(12) -0.0056(12)
O6 0.0268(13) 0.0330(14) 0.0228(14) 0.0049(11) -0.0034(10) -0.0038(11)
S1 0.0245(4) 0.0245(4) 0.0247(4) -0.0013(4) -0.0033(4) 0.0009(4)
S2 0.0303(5) 0.0291(5) 0.0260(5) 0.0000(4) 0.0001(4) 0.0018(4)

loop_
_atom_type_symbol
_atom_type_description
_atom_type_scat_dispersion_real
_atom_type_scat_dispersion_imag
_atom_type_scat_source
C C 0.0033 0.0016 'International Tables Vol C Tables 4.2.6.8 and 6.1.1.4'
H H 0.0000 0.0000 'International Tables Vol C Tables 4.2.6.8 and 6.1.1.4'
O O 0.0106 0.0060 'International Tables Vol C Tables 4.2.6.8 and 6.1.1.4'
S S 0.1246 0.1234 'International Tables Vol C Tables 4.2.6.8 and 6.1.1.4'

loop_
_geom_angle_atom_site_label_1
_geom_angle_atom_site_label_2
_geom_angle_atom_site_label_3
_geom_angle
O2 C1 C2 123.8(3)
O2 C1 C14 115.5(3)
C2 C1 C14 120.7(3)
C3 C2 C1 119.3(4)
C3 C2 H2 120.4
C1 C2 H2 120.4
C4 C3 C2 121.2(4)
C4 C3 H3 119.4
C2 C3 H3 119.4
C3 C4 C5 119.9(4)
C3 C4 H4 120.1
C5 C4 H4 120.1
C14 C5 C4 120.6(4)
C14 C5 C6 120.8(3)
C4 C5 C6 118.4(3)
O1 C6 C7 120.8(4)
O1 C6 C5 120.7(4)
C7 C6 C5 118.3(3)
C8 C7 C12 120.4(3)
C8 C7 C6 118.9(3)
C12 C7 C6 120.5(3)
C9 C8 C7 119.5(3)
C9 C8 H8 120.2
C7 C8 H8 120.2
C8 C9 C10 121.4(4)
C8 C9 H9 119.3
C10 C9 H9 119.3
C11 C10 C9 119.4(3)
C11 C10 H10 120.3
C9 C10 H10 120.3
O6 C11 C10 124.2(3)
O6 C11 C12 114.8(3)
C10 C11 C12 120.9(3)
C11 C12 C7 118.3(3)
C11 C12 C13 119.3(3)
C7 C12 C13 122.3(3)
C14 C13 C23 110.6(3)
C14 C13 C12 113.9(3)
C23 C13 C12 110.1(3)
C14 C13 H13 107.3
C23 C13 H13 107.3
C12 C13 H13 107.3
C5 C14 C1 118.3(3)
C5 C14 C13 122.2(3)
C1 C14 C13 119.6(3)
O2 C15 C16 108.6(3)
O2 C15 H15A 110.0
C16 C15 H15A 110.0
O2 C15 H15B 110.0
C16 C15 H15B 110.0
H15A C15 H15B 108.4
O3 C16 C15 110.8(3)
O3 C16 H16A 109.5
C15 C16 H16A 109.5
O3 C16 H16B 109.5
C15 C16 H16B 109.5
H16A C16 H16B 108.1
O3 C17 C18 109.3(4)
O3 C17 H17A 109.8
C18 C17 H17A 109.8
O3 C17 H17B 109.8
C18 C17 H17B 109.8
H17A C17 H17B 108.3
O4 C18 C17 107.5(4)
O4 C18 H18A 110.2
C17 C18 H18A 110.2
O4 C18 H18B 110.2
C17 C18 H18B 110.2
H18A C18 H18B 108.5
O4 C19 C20 106.4(4)
O4 C19 H19A 110.5
C20 C19 H19A 110.5
O4 C19 H19B 110.5
C20 C19 H19B 110.5
H19A C19 H19B 108.6
O5 C20 C19 109.8(4)
O5 C20 H20A 109.7
C19 C20 H20A 109.7
O5 C20 H20B 109.7
C19 C20 H20B 109.7
H20A C20 H20B 108.2
O5 C21 C22 111.0(3)
O5 C21 H21A 109.4
C22 C21 H21A 109.4
O5 C21 H21B 109.4
C22 C21 H21B 109.4
H21A C21 H21B 108.0
O6 C22 C21 109.3(3)
O6 C22 H22A 109.8
C21 C22 H22A 109.8
O6 C22 H22B 109.8
C21 C22 H22B 109.8
H22A C22 H22B 108.3
C24 C23 C13 129.4(3)
C24 C23 S1 110.7(3)
C13 C23 S1 119.9(2)
C23 C24 C25 113.3(3)
C23 C24 H24 123.4
C25 C24 H24 123.4
C26 C25 C24 113.3(3)
C26 C25 H25 123.3
C24 C25 H25 123.3
C25 C26 C27 127.4(3)
C25 C26 S1 110.8(3)
C27 C26 S1 121.8(3)
C28 C27 C26 127.3(4)
C28 C27 S2 110.6(3)
C26 C27 S2 122.1(3)
C27 C28 C29 113.1(4)
C27 C28 H28 123.4
C29 C28 H28 123.4
C30 C29 C28 114.6(4)
C30 C29 H29 122.7
C28 C29 H29 122.7
C29 C30 C31' 122.0(6)
C29 C30 C31 132.4(5)
C31' C30 C31 10.7(7)
C29 C30 S2 109.8(3)
C31' C30 S2 128.3(6)
C31 C30 S2 117.8(5)
C1 O2 C15 118.4(3)
C16 O3 C17 111.2(3)
C18 O4 C19 112.0(4)
C21 O5 C20 111.1(3)
C11 O6 C22 118.1(3)
C26 S1 C23 91.89(17)
C27 S2 C30 91.92(19)
C34 S3 C31 94.2(5)
C32 C31 C30 142.0(12)
C32 C31 S3 105.6(10)
C30 C31 S3 112.4(7)
C31 C32 C33 116.5(14)
C31 C32 H32 121.8
C33 C32 H32 121.8
C34 C33 C32 108.2(9)
C34 C33 H33 125.9
C32 C33 H33 125.9
C33 C34 S3 115.4(7)
C33 C34 H34 122.3
S3 C34 H34 122.3
C34' S3' C31' 102.9(7)
C32' C31' C30 144.6(11)
C32' C31' S3' 99.5(8)
C30 C31' S3' 115.0(8)
C34' C33' C32' 106.5(10)
C34' C33' H33' 126.8
C32' C33' H33' 126.8
C31' C32' C33' 112.1(10)
C31' C32' H32' 124.0
C33' C32' H32' 124.0
C33' C34' S3' 118.6(10)
C33' C34' H34' 120.7
S3' C34' H34' 120.7

loop_
_geom_bond_atom_site_label_1
_geom_bond_atom_site_label_2
_geom_bond_distance
C1 O2 1.372(4)
C1 C2 1.395(5)
C1 C14 1.405(5)
C2 C3 1.383(6)
C2 H2 0.9500
C3 C4 1.367(6)
C3 H3 0.9500
C4 C5 1.396(5)
C4 H4 0.9500
C5 C14 1.396(5)
C5 C6 1.489(6)
C6 O1 1.229(5)
C6 C7 1.472(5)
C7 C8 1.403(5)
C7 C12 1.404(5)
C8 C9 1.366(6)
C8 H8 0.9500
C9 C10 1.387(5)
C9 H9 0.9500
C10 C11 1.387(5)
C10 H10 0.9500
C11 O6 1.361(4)
C11 C12 1.403(5)
C12 C13 1.513(5)
C13 C14 1.510(5)
C13 C23 1.512(5)
C13 H13 1.0000
C15 O2 1.429(4)
C15 C16 1.487(6)
C15 H15A 0.9900
C15 H15B 0.9900
C16 O3 1.408(5)
C16 H16A 0.9900
C16 H16B 0.9900
C17 O3 1.418(5)
C17 C18 1.492(7)
C17 H17A 0.9900
C17 H17B 0.9900
C18 O4 1.396(5)
C18 H18A 0.9900
C18 H18B 0.9900
C19 O4 1.427(5)
C19 C20 1.469(7)
C19 H19A 0.9900
C19 H19B 0.9900
C20 O5 1.422(4)
C20 H20A 0.9900
C20 H20B 0.9900
C21 O5 1.396(5)
C21 C22 1.489(5)
C21 H21A 0.9900
C21 H21B 0.9900
C22 O6 1.415(4)
C22 H22A 0.9900
C22 H22B 0.9900
C23 C24 1.364(5)
C23 S1 1.735(3)
C24 C25 1.408(5)
C24 H24 0.9500
C25 C26 1.366(5)
C25 H25 0.9500
C26 C27 1.460(5)
C26 S1 1.727(4)
C27 C28 1.352(6)
C27 S2 1.731(4)
C28 C29 1.403(6)
C28 H28 0.9500
C29 C30 1.347(6)
C29 H29 0.9500
C30 C31' 1.459(13)
C30 C31 1.463(11)
C30 S2 1.738(4)
S3 C34 1.547(8)
S3 C31 1.794(11)
C31 C32 1.264(14)
C32 C33 1.469(18)
C32 H32 0.9500
C33 C34 1.335(14)
C33 H33 0.9500
C34 H34 0.9500
S3' C34' 1.411(11)
S3' C31' 1.729(13)
C31' C32' 1.434(13)
C33' C34' 1.290(19)
C33' C32' 1.553(15)
C33' H33' 0.9500
C32' H32' 0.9500
C34' H34' 0.9500
